data_2236354
loop_
_publ_author_name
'Akbarzadeh Torbati, Niloufar'
'Rezvani, Ali Reza'
'Saravani, Hamideh'

_publ_section_title
;
 Dichlorido(6-methyl-2,2'-bipyridine-\k^2^<i>N</i>,<i>N</i>')cobalt(II)
;
_journal_coeditor_code HY2591
_journal_issue 11
_journal_name_full 'Acta Crystallographica Section E'
_journal_page_first m1332
_journal_paper_doi 10.1107/S1600536812041116
_journal_volume 68
_journal_year 2012
_chemical_formula_iupac '[Co Cl2 (C11 H10 N2)]'
_chemical_formula_moiety 'C11 H10 Cl2 Co1 N2'
_chemical_formula_sum 'C11 H10 Cl2 Co N2'
_chemical_formula_weight 300.04
_chemical_name_systematic
;
Dichlorido(6-methyl-2,2'-bipyridine-\k^2^<i>N</i>,<i>N</i>')cobalt(II)
;
_space_group_IT_number 14
_symmetry_cell_setting monoclinic
_symmetry_space_group_name_Hall '-P 2yn'
_symmetry_space_group_name_H-M 'P 1 21/n 1'
_atom_sites_solution_hydrogens geom
_atom_sites_solution_primary direct
_atom_sites_solution_secondary difmap
_audit_creation_method SHELXL-97
_cell_angle_alpha 90.00
_cell_angle_beta 96.131(7)
_cell_angle_gamma 90.00
_cell_formula_units_Z 4
_cell_length_a 7.4395(6)
_cell_length_b 9.4723(8)
_cell_length_c 17.6439(15)
_cell_measurement_reflns_used 998
_cell_measurement_temperature 298(2)
_cell_measurement_theta_max 29.28
_cell_measurement_theta_min 2.32
_cell_volume 1236.24(18)
_computing_cell_refinement 'SAINT (Bruker, 2007)'
_computing_data_collection 'APEX2 (Bruker, 2007)'
_computing_data_reduction 'SAINT (Bruker, 2007)'
_computing_molecular_graphics 'ORTEP-3 (Farrugia, 1997) and Mercury (Macrae <i>et al.</i>, 2006)'
_computing_publication_material 'SHELXTL (Sheldrick, 2008)'
_computing_structure_refinement 'SHELXL97 (Sheldrick, 2008)'
_computing_structure_solution 'SHELXS97 (Sheldrick, 2008)'
_diffrn_ambient_temperature 298(2)
_diffrn_measured_fraction_theta_full 0.979
_diffrn_measured_fraction_theta_max 0.979
_diffrn_measurement_device_type 'Bruker APEXII CCD'
_diffrn_measurement_method '\f and \w scans'
_diffrn_radiation_monochromator graphite
_diffrn_radiation_source 'fine-focus sealed tube'
_diffrn_radiation_type MoK\a
_diffrn_radiation_wavelength 0.71073
_diffrn_reflns_av_R_equivalents 0.0431
_diffrn_reflns_av_sigmaI/netI 0.0383
_diffrn_reflns_limit_h_max 10
_diffrn_reflns_limit_h_min -10
_diffrn_reflns_limit_k_max 12
_diffrn_reflns_limit_k_min -11
_diffrn_reflns_limit_l_max 23
_diffrn_reflns_limit_l_min -24
_diffrn_reflns_number 7959
_diffrn_reflns_theta_full 29.28
_diffrn_reflns_theta_max 29.28
_diffrn_reflns_theta_min 2.32
_exptl_absorpt_coefficient_mu 1.792
_exptl_absorpt_correction_T_max 0.780
_exptl_absorpt_correction_T_min 0.730
_exptl_absorpt_correction_type multi-scan
_exptl_absorpt_process_details '(SADABS; Bruker, 2001)'
_exptl_crystal_colour Blue
_exptl_crystal_density_diffrn 1.612
_exptl_crystal_density_method 'not measured'
_exptl_crystal_description Block
_exptl_crystal_F_000 604
_exptl_crystal_size_max 0.20
_exptl_crystal_size_mid 0.15
_exptl_crystal_size_min 0.14
_refine_diff_density_max 0.851
_refine_diff_density_min -0.477
_refine_ls_extinction_method none
_refine_ls_goodness_of_fit_ref 1.115
_refine_ls_hydrogen_treatment constr
_refine_ls_matrix_type full
_refine_ls_number_parameters 145
_refine_ls_number_reflns 3305
_refine_ls_number_restraints 0
_refine_ls_restrained_S_all 1.115
_refine_ls_R_factor_all 0.0838
_refine_ls_R_factor_gt 0.0580
_refine_ls_shift/su_max 0.000
_refine_ls_shift/su_mean 0.000
_refine_ls_structure_factor_coef Fsqd
_refine_ls_weighting_details 'calc w=1/[\s^2^(Fo^2^)+(0.0444P)^2^+1.4058P] where P=(Fo^2^+2Fc^2^)/3'
_refine_ls_weighting_scheme calc
_refine_ls_wR_factor_gt 0.1201
_refine_ls_wR_factor_ref 0.1312
_reflns_number_gt 2481
_reflns_number_total 3305
_reflns_threshold_expression >2\s(I)
_cod_data_source_file hy2591.cif
_cod_data_source_block I
_cod_original_sg_symbol_H-M 'P 21/n'
_cod_original_formula_sum 'C11 H10 Cl2 Co1 N2'
_cod_database_code 2236354
_cod_database_fobs_code 2236354

loop_
_symmetry_equiv_pos_as_xyz
'x, y, z'
'-x+1/2, y+1/2, -z+1/2'
'-x, -y, -z'
'x-1/2, -y-1/2, z-1/2'

loop_
_atom_site_type_symbol
_atom_site_label
_atom_site_fract_x
_atom_site_fract_y
_atom_site_fract_z
_atom_site_U_iso_or_equiv
_atom_site_adp_type
_atom_site_calc_flag
_atom_site_refinement_flags
_atom_site_occupancy
_atom_site_symmetry_multiplicity
C C1 0.6700(9) 0.9546(6) 0.2127(3) 0.0841(16) Uani d . 1 1
H H1A 0.7822 0.9086 0.2296 0.101 Uiso calc R 1 1
H H1B 0.5749 0.8858 0.2064 0.101 Uiso calc R 1 1
H H1C 0.6430 1.0233 0.2498 0.101 Uiso calc R 1 1
C C2 0.6857(6) 1.0262(5) 0.1385(3) 0.0549(10) Uani d . 1 1
C C3 0.6639(6) 1.1710(5) 0.1282(3) 0.0661(12) Uani d . 1 1
H H3 0.6359 1.2279 0.1683 0.079 Uiso calc R 1 1
C C4 0.6843(7) 1.2286(5) 0.0589(3) 0.0679(13) Uani d . 1 1
H H4 0.6706 1.3254 0.0518 0.081 Uiso calc R 1 1
C C5 0.7246(6) 1.1457(4) -0.0005(3) 0.0572(10) Uani d . 1 1
H H5 0.7389 1.1850 -0.0478 0.069 Uiso calc R 1 1
C C6 0.7439(4) 1.0016(4) 0.0116(2) 0.0430(8) Uani d . 1 1
C C7 0.7826(5) 0.8999(4) -0.0480(2) 0.0446(8) Uani d . 1 1
C C8 0.8106(6) 0.9397(5) -0.1220(2) 0.0582(11) Uani d . 1 1
H H8 0.8110 1.0345 -0.1357 0.070 Uiso calc R 1 1
C C9 0.8380(7) 0.8356(6) -0.1748(3) 0.0686(13) Uani d . 1 1
H H9 0.8574 0.8599 -0.2243 0.082 Uiso calc R 1 1
C C10 0.8363(7) 0.6973(6) -0.1535(3) 0.0703(13) Uani d . 1 1
H H10 0.8512 0.6264 -0.1888 0.084 Uiso calc R 1 1
C C11 0.8125(6) 0.6635(5) -0.0799(3) 0.0601(11) Uani d . 1 1
H H11 0.8138 0.5690 -0.0656 0.072 Uiso calc R 1 1
N N1 0.7245(4) 0.9445(3) 0.08066(17) 0.0431(7) Uani d . 1 1
N N2 0.7872(4) 0.7629(3) -0.02746(18) 0.0465(7) Uani d . 1 1
Co Co1 0.76711(7) 0.73253(5) 0.08569(3) 0.04458(16) Uani d . 1 1
Cl Cl1 1.03449(15) 0.68766(14) 0.15119(7) 0.0683(3) Uani d . 1 1
Cl Cl2 0.54399(16) 0.59698(13) 0.11655(7) 0.0673(3) Uani d . 1 1

loop_
_atom_site_aniso_label
_atom_site_aniso_U_11
_atom_site_aniso_U_22
_atom_site_aniso_U_33
_atom_site_aniso_U_12
_atom_site_aniso_U_13
_atom_site_aniso_U_23
C1 0.114(5) 0.085(4) 0.056(3) 0.010(3) 0.024(3) -0.014(3)
C2 0.049(2) 0.055(2) 0.061(2) 0.0011(18) 0.0059(18) -0.0083(19)
C3 0.056(2) 0.061(3) 0.081(3) 0.005(2) 0.005(2) -0.021(2)
C4 0.060(3) 0.040(2) 0.103(4) -0.0006(19) 0.004(3) 0.003(2)
C5 0.052(2) 0.046(2) 0.073(3) -0.0005(17) 0.003(2) 0.013(2)
C6 0.0343(16) 0.0436(18) 0.050(2) -0.0035(14) 0.0007(14) 0.0110(15)
C7 0.0353(16) 0.050(2) 0.048(2) -0.0082(15) 0.0024(14) 0.0068(16)
C8 0.054(2) 0.070(3) 0.049(2) -0.012(2) 0.0021(18) 0.018(2)
C9 0.066(3) 0.102(4) 0.039(2) -0.010(3) 0.0119(19) 0.003(2)
C10 0.073(3) 0.090(4) 0.050(3) -0.005(3) 0.015(2) -0.015(2)
C11 0.061(2) 0.063(3) 0.057(3) -0.003(2) 0.012(2) -0.009(2)
N1 0.0412(15) 0.0412(15) 0.0465(17) 0.0016(12) 0.0027(13) 0.0022(13)
N2 0.0442(15) 0.0499(17) 0.0458(16) -0.0021(13) 0.0070(13) 0.0040(14)
Co1 0.0474(3) 0.0416(3) 0.0458(3) 0.0009(2) 0.0098(2) 0.0099(2)
Cl1 0.0500(5) 0.0788(8) 0.0754(7) 0.0019(5) 0.0033(5) 0.0350(6)
Cl2 0.0590(6) 0.0654(7) 0.0786(8) -0.0129(5) 0.0130(5) 0.0186(6)

loop_
_atom_type_symbol
_atom_type_description
_atom_type_scat_dispersion_real
_atom_type_scat_dispersion_imag
_atom_type_scat_source
C C 0.0033 0.0016 'International Tables Vol C Tables 4.2.6.8 and 6.1.1.4'
H H 0.0000 0.0000 'International Tables Vol C Tables 4.2.6.8 and 6.1.1.4'
N N 0.0061 0.0033 'International Tables Vol C Tables 4.2.6.8 and 6.1.1.4'
O O 0.0106 0.0060 'International Tables Vol C Tables 4.2.6.8 and 6.1.1.4'
Co Co 0.3494 0.9721 'International Tables Vol C Tables 4.2.6.8 and 6.1.1.4'
Cl Cl 0.1484 0.1585 'International Tables Vol C Tables 4.2.6.8 and 6.1.1.4'

loop_
_geom_angle_atom_site_label_1
_geom_angle_atom_site_label_2
_geom_angle_atom_site_label_3
_geom_angle
C2 C1 H1A 109.5
C2 C1 H1B 109.5
H1A C1 H1B 109.5
C2 C1 H1C 109.5
H1A C1 H1C 109.5
H1B C1 H1C 109.5
N1 C2 C3 120.2(4)
N1 C2 C1 116.8(4)
C3 C2 C1 122.9(4)
C4 C3 C2 119.3(4)
C4 C3 H3 120.4
C2 C3 H3 120.4
C3 C4 C5 120.8(4)
C3 C4 H4 119.6
C5 C4 H4 119.6
C4 C5 C6 118.4(4)
C4 C5 H5 120.8
C6 C5 H5 120.8
N1 C6 C5 120.7(4)
N1 C6 C7 115.3(3)
C5 C6 C7 123.9(4)
N2 C7 C8 120.7(4)
N2 C7 C6 116.0(3)
C8 C7 C6 123.3(4)
C9 C8 C7 118.9(4)
C9 C8 H8 120.6
C7 C8 H8 120.6
C10 C9 C8 119.5(4)
C10 C9 H9 120.2
C8 C9 H9 120.2
C9 C10 C11 119.5(5)
C9 C10 H10 120.3
C11 C10 H10 120.3
N2 C11 C10 122.1(5)
N2 C11 H11 119.0
C10 C11 H11 119.0
C2 N1 C6 120.6(3)
C2 N1 Co1 125.7(3)
C6 N1 Co1 113.7(2)
C7 N2 C11 119.3(3)
C7 N2 Co1 113.4(3)
C11 N2 Co1 127.2(3)
N1 Co1 N2 81.08(13)
N1 Co1 Cl2 117.79(9)
N2 Co1 Cl2 117.29(10)
N1 Co1 Cl1 109.69(10)
N2 Co1 Cl1 112.31(10)
Cl2 Co1 Cl1 114.38(5)

loop_
_geom_bond_atom_site_label_1
_geom_bond_atom_site_label_2
_geom_bond_distance
_geom_bond_publ_flag
C1 C2 1.490(7) ?
C1 H1A 0.9600 ?
C1 H1B 0.9600 ?
C1 H1C 0.9600 ?
C2 N1 1.336(5) ?
C2 C3 1.391(6) ?
C3 C4 1.363(7) ?
C3 H3 0.9300 ?
C4 C5 1.368(7) ?
C4 H4 0.9300 ?
C5 C6 1.386(5) ?
C5 H5 0.9300 ?
C6 N1 1.355(5) ?
C6 C7 1.477(5) ?
C7 N2 1.346(5) ?
C7 C8 1.397(5) ?
C8 C9 1.386(7) ?
C8 H8 0.9300 ?
C9 C10 1.363(8) ?
C9 H9 0.9300 ?
C10 C11 1.367(6) ?
C10 H10 0.9300 ?
C11 N2 1.347(5) ?
C11 H11 0.9300 ?
Co1 N1 2.034(3) y
Co1 N2 2.038(3) y
Co1 Cl1 2.2320(13) y
Co1 Cl2 2.2121(11) y

loop_
_geom_hbond_atom_site_label_D
_geom_hbond_atom_site_label_H
_geom_hbond_atom_site_label_A
_geom_hbond_site_symmetry_A
_geom_hbond_distance_DH
_geom_hbond_distance_HA
_geom_hbond_distance_DA
_geom_hbond_angle_DHA
_geom_hbond_publ_flag
C1 H1C Cl1 2_655 0.96 2.78 3.706(6) 163 yes

loop_
_geom_torsion_atom_site_label_1
_geom_torsion_atom_site_label_2
_geom_torsion_atom_site_label_3
_geom_torsion_atom_site_label_4
_geom_torsion
N1 C2 C3 C4 -0.6(7)
C1 C2 C3 C4 178.6(5)
C2 C3 C4 C5 0.4(7)
C3 C4 C5 C6 0.2(7)
C4 C5 C6 N1 -0.5(6)
C4 C5 C6 C7 178.4(4)
N1 C6 C7 N2 2.4(5)
C5 C6 C7 N2 -176.5(4)
N1 C6 C7 C8 -178.5(3)
C5 C6 C7 C8 2.6(6)
N2 C7 C8 C9 1.9(6)
C6 C7 C8 C9 -177.1(4)
C7 C8 C9 C10 0.2(7)
C8 C9 C10 C11 -1.8(8)
C9 C10 C11 N2 1.2(8)
C3 C2 N1 C6 0.3(6)
C1 C2 N1 C6 -178.9(4)
C3 C2 N1 Co1 178.3(3)
C1 C2 N1 Co1 -0.9(6)
C5 C6 N1 C2 0.3(5)
C7 C6 N1 C2 -178.7(3)
C5 C6 N1 Co1 -178.0(3)
C7 C6 N1 Co1 3.0(4)
C8 C7 N2 C11 -2.5(6)
C6 C7 N2 C11 176.6(3)
C8 C7 N2 Co1 174.3(3)
C6 C7 N2 Co1 -6.6(4)
C10 C11 N2 C7 0.9(7)
C10 C11 N2 Co1 -175.4(4)
C2 N1 Co1 N2 176.8(3)
C6 N1 Co1 N2 -5.0(2)
C2 N1 Co1 Cl2 60.6(3)
C6 N1 Co1 Cl2 -121.3(2)
C2 N1 Co1 Cl1 -72.6(3)
C6 N1 Co1 Cl1 105.6(2)
C7 N2 Co1 N1 6.3(3)
C11 N2 Co1 N1 -177.1(4)
C7 N2 Co1 Cl2 123.1(2)
C11 N2 Co1 Cl2 -60.4(4)
C7 N2 Co1 Cl1 -101.4(3)
C11 N2 Co1 Cl1 75.2(4)
